data_2311803
loop_
_publ_author_name
'Sarmah, Kashyap Kumar'
'Rajbongshi, Trishna'
'Bhowmick, Sourav'
'Thakuria, Ranjit'

_publ_section_title
;
 First-line antituberculosis drug, pyrazinamide,
 its&#x00A0;pharmaceutically relevant cocrystals and a salt.
;
_journal_issue 'Pt 5'
_journal_name_full 'Acta crystallographica Section B, Structural science, crystal engineering and materials'
_journal_page_first 1007
_journal_page_last 1016
_journal_paper_doi 10.1107/S2052520617011477
_journal_volume 73
_journal_year 2017
_chemical_formula_moiety 'C10 H10 O4, C5 H5 N3 O'
_chemical_formula_sum 'C15 H15 N3 O5'
_chemical_formula_weight 317.30
_space_group_crystal_system triclinic
_space_group_IT_number 2
_space_group_name_Hall '-P 1'
_space_group_name_H-M_alt 'P -1'
_atom_sites_solution_hydrogens mixed
_audit_creation_method SHELXL-2016/6
_cell_angle_alpha 70.471(3)
_cell_angle_beta 76.142(3)
_cell_angle_gamma 78.253(4)
_cell_formula_units_Z 2
_cell_length_a 7.4159(5)
_cell_length_b 10.1690(7)
_cell_length_c 11.0335(8)
_cell_measurement_reflns_used 5994
_cell_measurement_temperature 296(2)
_cell_measurement_theta_max 26.43
_cell_measurement_theta_min 2.45
_cell_volume 754.40(9)
_computing_cell_refinement 'Bruker SAINT'
_computing_data_collection 'Bruker APEX2'
_computing_data_reduction 'Bruker SAINT'
_computing_molecular_graphics 'Bruker SHELXTL'
_computing_publication_material 'Bruker SHELXTL'
_computing_structure_refinement 'SHELXL-2016/6 (Sheldrick, 2016)'
_computing_structure_solution 'SHELXL-2016/6 (Sheldrick, 2016)'
_diffrn_ambient_temperature 296(2)
_diffrn_measured_fraction_theta_full 1.000
_diffrn_measured_fraction_theta_max 0.997
_diffrn_measurement_device_type 'Bruker APEX-II CCD'
_diffrn_measurement_method '\f and \w scans'
_diffrn_radiation_type MoK\a
_diffrn_radiation_wavelength 0.71073
_diffrn_reflns_av_R_equivalents 0.0241
_diffrn_reflns_av_unetI/netI 0.0174
_diffrn_reflns_Laue_measured_fraction_full 1.000
_diffrn_reflns_Laue_measured_fraction_max 0.997
_diffrn_reflns_limit_h_max 9
_diffrn_reflns_limit_h_min -9
_diffrn_reflns_limit_k_max 12
_diffrn_reflns_limit_k_min -12
_diffrn_reflns_limit_l_max 13
_diffrn_reflns_limit_l_min -13
_diffrn_reflns_number 11332
_diffrn_reflns_point_group_measured_fraction_full 1.000
_diffrn_reflns_point_group_measured_fraction_max 0.997
_diffrn_reflns_theta_full 25.242
_diffrn_reflns_theta_max 26.477
_diffrn_reflns_theta_min 1.993
_diffrn_source 'fine-focus sealed tube'
_exptl_absorpt_coefficient_mu 0.107
_exptl_absorpt_correction_T_max 0.9821
_exptl_absorpt_correction_T_min 0.9758
_exptl_absorpt_correction_type multi-scan
_exptl_absorpt_process_details 'Bruker AXS SADABS program'
_exptl_crystal_colour yellow
_exptl_crystal_density_diffrn 1.397
_exptl_crystal_description block
_exptl_crystal_F_000 332
_exptl_crystal_size_max 0.230
_exptl_crystal_size_mid 0.190
_exptl_crystal_size_min 0.170
_refine_diff_density_max 0.233
_refine_diff_density_min -0.153
_refine_diff_density_rms 0.034
_refine_ls_extinction_coef 0.036(4)
_refine_ls_extinction_expression Fc^*^=kFc[1+0.001xFc^2^\l^3^/sin(2\q)]^-1/4^
_refine_ls_extinction_method 'SHELXL-2016/6 (Sheldrick 2016)'
_refine_ls_goodness_of_fit_ref 1.038
_refine_ls_hydrogen_treatment mixed
_refine_ls_matrix_type full
_refine_ls_number_parameters 226
_refine_ls_number_reflns 3118
_refine_ls_number_restraints 1
_refine_ls_restrained_S_all 1.038
_refine_ls_R_factor_all 0.0424
_refine_ls_R_factor_gt 0.0355
_refine_ls_shift/su_max 0.000
_refine_ls_shift/su_mean 0.000
_refine_ls_structure_factor_coef Fsqd
_refine_ls_weighting_details 'w=1/[\s^2^(Fo^2^)+(0.0571P)^2^+0.1265P] where P=(Fo^2^+2Fc^2^)/3'
_refine_ls_weighting_scheme calc
_refine_ls_wR_factor_gt 0.1001
_refine_ls_wR_factor_ref 0.1072
_reflns_Friedel_coverage 0.000
_reflns_number_gt 2632
_reflns_number_total 3118
_reflns_threshold_expression 'I > 2\s(I)'
_cod_data_source_file rm5006sup1.cif
_cod_data_source_block Pyz-Ferulic_acid
_cod_database_code 2311803
_shelx_shelxl_version_number 2016/6
_shelx_space_group_comment
;
The symmetry employed for this shelxl refinement is uniquely defined
by the following loop, which should always be used as a source of
symmetry information in preference to the above space-group names.
They are only intended as comments.
;
_shelx_estimated_absorpt_t_min 0.976
_shelx_estimated_absorpt_t_max 0.982
_exptl_absorpt_special_details 'Sheldrick,G.M.,2015,University of gottingen'

loop_
_space_group_symop_operation_xyz
'x, y, z'
'-x, -y, -z'

loop_
_atom_site_label
_atom_site_type_symbol
_atom_site_fract_x
_atom_site_fract_y
_atom_site_fract_z
_atom_site_U_iso_or_equiv
_atom_site_adp_type
_atom_site_occupancy
_atom_site_site_symmetry_order
_atom_site_calc_flag
_atom_site_refinement_flags_posn
_atom_site_refinement_flags_adp
C1 C 0.18688(16) 0.24623(12) 0.14500(12) 0.0399(3) Uani 1 1 d . .
C2 C 0.22192(18) 0.12192(13) 0.24235(13) 0.0452(3) Uani 1 1 d . .
H2 H 0.334380 0.102276 0.272327 0.054 Uiso 1 1 calc R U
C3 C -0.0563(2) 0.06323(15) 0.24598(15) 0.0591(4) Uani 1 1 d . .
H3 H -0.144709 0.000915 0.278231 0.071 Uiso 1 1 calc R U
C4 C -0.0922(2) 0.18745(16) 0.14933(16) 0.0607(4) Uani 1 1 d . .
H4 H -0.204526 0.206736 0.119220 0.073 Uiso 1 1 calc R U
C5 C 0.32803(16) 0.34795(12) 0.08814(12) 0.0418(3) Uani 1 1 d . .
C6 C 0.05299(18) 0.56029(12) 0.28478(12) 0.0424(3) Uani 1 1 d . .
C7 C 0.15110(17) 0.44463(12) 0.36515(12) 0.0415(3) Uani 1 1 d . .
H7 H 0.274275 0.447619 0.368477 0.050 Uiso 1 1 calc R U
C8 C 0.06773(17) 0.32654(12) 0.43929(11) 0.0399(3) Uani 1 1 d . .
C9 C -0.11862(17) 0.32108(13) 0.43606(12) 0.0432(3) Uani 1 1 d . .
C10 C -0.21494(19) 0.43527(15) 0.35648(14) 0.0517(3) Uani 1 1 d . .
H10 H -0.338340 0.432739 0.353296 0.062 Uiso 1 1 calc R U
C11 C -0.13009(19) 0.55336(14) 0.28144(13) 0.0498(3) Uani 1 1 d . .
H11 H -0.196970 0.628949 0.228142 0.060 Uiso 1 1 calc R U
C12 C 0.1413(2) 0.68512(13) 0.20393(13) 0.0469(3) Uani 1 1 d . .
H12 H 0.069749 0.755270 0.149320 0.056 Uiso 1 1 calc R U
C13 C 0.3111(2) 0.70931(14) 0.19984(14) 0.0523(3) Uani 1 1 d . .
H13 H 0.384823 0.641873 0.254754 0.063 Uiso 1 1 calc R U
C14 C 0.38923(19) 0.83643(13) 0.11359(13) 0.0481(3) Uani 1 1 d . .
C15 C 0.3492(2) 0.20444(17) 0.51565(17) 0.0642(4) Uani 1 1 d . .
H15A H 0.416455 0.222256 0.427075 0.096 Uiso 1 1 calc R U
H15B H 0.397479 0.113400 0.567482 0.096 Uiso 1 1 calc R U
H15C H 0.364230 0.275254 0.550800 0.096 Uiso 1 1 calc R U
H2A H 0.607(4) 0.9356(18) 0.071(3) 0.198(15) Uiso 1 1 d D .
H3A H 0.366(2) 0.5282(19) -0.0454(17) 0.066(5) Uiso 1 1 d . .
H5A H -0.139(3) 0.145(2) 0.5552(19) 0.076(6) Uiso 1 1 d . .
H3B H 0.174(3) 0.4702(18) -0.0283(17) 0.064(5) Uiso 1 1 d . .
N1 N 0.02881(15) 0.28023(12) 0.09808(11) 0.0517(3) Uani 1 1 d . .
N2 N 0.09973(16) 0.02950(11) 0.29450(11) 0.0521(3) Uani 1 1 d . .
N3 N 0.28469(18) 0.46044(12) -0.00823(12) 0.0532(3) Uani 1 1 d . .
O1 O 0.47332(13) 0.32349(10) 0.13172(10) 0.0595(3) Uani 1 1 d . .
O2 O 0.55090(16) 0.85065(11) 0.12432(12) 0.0690(3) Uani 1 1 d D .
O3 O 0.29722(15) 0.92710(10) 0.03279(10) 0.0599(3) Uani 1 1 d . .
O4 O 0.15490(12) 0.20803(9) 0.51800(10) 0.0524(3) Uani 1 1 d . .
O5 O -0.20720(14) 0.20744(11) 0.50558(10) 0.0575(3) Uani 1 1 d . .

loop_
_atom_site_aniso_label
_atom_site_aniso_U_11
_atom_site_aniso_U_22
_atom_site_aniso_U_33
_atom_site_aniso_U_23
_atom_site_aniso_U_13
_atom_site_aniso_U_12
C1 0.0382(6) 0.0369(6) 0.0408(6) -0.0071(5) -0.0070(5) -0.0046(5)
C2 0.0433(6) 0.0393(6) 0.0492(7) -0.0049(5) -0.0138(5) -0.0059(5)
C3 0.0523(8) 0.0525(8) 0.0651(9) 0.0022(7) -0.0134(7) -0.0216(6)
C4 0.0463(7) 0.0597(8) 0.0687(9) 0.0032(7) -0.0213(7) -0.0168(6)
C5 0.0380(6) 0.0382(6) 0.0443(6) -0.0064(5) -0.0068(5) -0.0056(5)
C6 0.0497(7) 0.0373(6) 0.0368(6) -0.0061(5) -0.0045(5) -0.0113(5)
C7 0.0381(6) 0.0402(6) 0.0438(6) -0.0079(5) -0.0053(5) -0.0108(5)
C8 0.0391(6) 0.0372(6) 0.0389(6) -0.0053(5) -0.0059(5) -0.0073(5)
C9 0.0421(6) 0.0422(6) 0.0414(6) -0.0041(5) -0.0061(5) -0.0136(5)
C10 0.0419(7) 0.0541(8) 0.0536(8) -0.0010(6) -0.0152(6) -0.0128(6)
C11 0.0517(7) 0.0448(7) 0.0459(7) 0.0005(5) -0.0155(6) -0.0077(6)
C12 0.0574(8) 0.0366(6) 0.0414(6) -0.0042(5) -0.0063(5) -0.0109(5)
C13 0.0559(8) 0.0370(6) 0.0544(8) -0.0001(5) -0.0076(6) -0.0117(6)
C14 0.0526(7) 0.0359(6) 0.0504(7) -0.0068(5) -0.0042(6) -0.0113(5)
C15 0.0425(7) 0.0569(8) 0.0785(10) 0.0041(7) -0.0180(7) -0.0081(6)
N1 0.0445(6) 0.0476(6) 0.0548(6) 0.0032(5) -0.0158(5) -0.0118(5)
N2 0.0542(7) 0.0406(6) 0.0541(7) 0.0006(5) -0.0133(5) -0.0116(5)
N3 0.0478(6) 0.0439(6) 0.0592(7) 0.0061(5) -0.0175(5) -0.0147(5)
O1 0.0438(5) 0.0533(6) 0.0709(6) 0.0058(5) -0.0195(5) -0.0141(4)
O2 0.0580(6) 0.0487(6) 0.0860(8) 0.0082(5) -0.0164(5) -0.0211(5)
O3 0.0686(7) 0.0449(5) 0.0594(6) 0.0032(4) -0.0159(5) -0.0203(5)
O4 0.0405(5) 0.0416(5) 0.0623(6) 0.0062(4) -0.0132(4) -0.0102(4)
O5 0.0467(5) 0.0518(6) 0.0634(6) 0.0100(5) -0.0169(5) -0.0220(4)

loop_
_atom_type_symbol
_atom_type_description
_atom_type_scat_dispersion_real
_atom_type_scat_dispersion_imag
_atom_type_scat_source
C C 0.0033 0.0016 'International Tables Vol C Tables 4.2.6.8 and 6.1.1.4'
H H 0.0000 0.0000 'International Tables Vol C Tables 4.2.6.8 and 6.1.1.4'
N N 0.0061 0.0033 'International Tables Vol C Tables 4.2.6.8 and 6.1.1.4'
O O 0.0106 0.0060 'International Tables Vol C Tables 4.2.6.8 and 6.1.1.4'

loop_
_geom_angle_atom_site_label_1
_geom_angle_atom_site_label_2
_geom_angle_atom_site_label_3
_geom_angle
N1 C1 C2 121.80(11)
N1 C1 C5 117.56(10)
C2 C1 C5 120.64(11)
N2 C2 C1 122.04(12)
N2 C2 H2 119.0
C1 C2 H2 119.0
N2 C3 C4 122.35(13)
N2 C3 H3 118.8
C4 C3 H3 118.8
N1 C4 C3 121.89(13)
N1 C4 H4 119.1
C3 C4 H4 119.1
O1 C5 N3 124.25(12)
O1 C5 C1 119.89(11)
N3 C5 C1 115.86(11)
C11 C6 C7 118.47(11)
C11 C6 C12 120.15(12)
C7 C6 C12 121.36(12)
C8 C7 C6 120.94(11)
C8 C7 H7 119.5
C6 C7 H7 119.5
O4 C8 C7 124.61(11)
O4 C8 C9 115.26(10)
C7 C8 C9 120.13(11)
O5 C9 C10 118.40(11)
O5 C9 C8 122.79(11)
C10 C9 C8 118.79(11)
C9 C10 C11 120.85(12)
C9 C10 H10 119.6
C11 C10 H10 119.6
C6 C11 C10 120.81(12)
C6 C11 H11 119.6
C10 C11 H11 119.6
C13 C12 C6 127.23(13)
C13 C12 H12 116.4
C6 C12 H12 116.4
C12 C13 C14 123.42(13)
C12 C13 H13 118.3
C14 C13 H13 118.3
O3 C14 O2 122.61(12)
O3 C14 C13 120.17(13)
O2 C14 C13 117.21(12)
O4 C15 H15A 109.5
O4 C15 H15B 109.5
H15A C15 H15B 109.5
O4 C15 H15C 109.5
H15A C15 H15C 109.5
H15B C15 H15C 109.5
C4 N1 C1 116.11(11)
C3 N2 C2 115.79(11)
C5 N3 H3A 119.4(10)
C5 N3 H3B 116.7(11)
H3A N3 H3B 123.6(15)
C14 O2 H2A 120.2(19)
C8 O4 C15 117.07(10)
C9 O5 H5A 111.2(13)

loop_
_geom_bond_atom_site_label_1
_geom_bond_atom_site_label_2
_geom_bond_distance
C1 N1 1.3295(16)
C1 C2 1.3826(17)
C1 C5 1.5005(16)
C2 N2 1.3307(17)
C2 H2 0.9300
C3 N2 1.3248(18)
C3 C4 1.379(2)
C3 H3 0.9300
C4 N1 1.3269(18)
C4 H4 0.9300
C5 O1 1.2301(15)
C5 N3 1.3203(16)
C6 C11 1.3836(19)
C6 C7 1.4009(17)
C6 C12 1.4619(17)
C7 C8 1.3772(16)
C7 H7 0.9300
C8 O4 1.3698(14)
C8 C9 1.4036(17)
C9 O5 1.3529(15)
C9 C10 1.3823(18)
C10 C11 1.3846(19)
C10 H10 0.9300
C11 H11 0.9300
C12 C13 1.319(2)
C12 H12 0.9300
C13 C14 1.4598(17)
C13 H13 0.9300
C14 O3 1.2635(17)
C14 O2 1.2737(18)
C15 O4 1.4280(16)
C15 H15A 0.9600
C15 H15B 0.9600
C15 H15C 0.9600
N3 H3A 0.930(19)
N3 H3B 0.880(18)
O2 H2A 0.9802(10)
O5 H5A 0.86(2)
